data_7720429
loop_
_publ_author_name
'Rosner, Alexander'
'Geisler, Heiko'
'Hejl, Michaela'
'Gradl, Mathias'
'Legin, Anton A.'
'Prado-Roller, Alexander'
'Jakupec, Michael A.'
'Heffeter, Petra'
'Berger, Walter'
'Keppler, Bernhard K.'
'Kandioller, Wolfgang'

_publ_section_title
;
 Naphthoquinone-derived tridentate Ru(II) and Os(II) organometallics with
 exceptional cytotoxicity: synthesis, characterization, stability in
 aqueous solution and biological <i>in vitro</i> evaluation.
;
_journal_issue 5
_journal_name_full 'Dalton transactions (Cambridge, England : 2003)'
_journal_page_first 2254
_journal_page_last 2268
_journal_paper_doi 10.1039/d5dt01649e
_journal_volume 55
_journal_year 2026
_chemical_formula_moiety 'C26 H28 N2 O3 Os'
_chemical_formula_sum 'C26 H28 N2 O3 Os'
_chemical_formula_weight 606.70
_space_group_crystal_system triclinic
_space_group_IT_number 2
_space_group_name_Hall '-P 1'
_space_group_name_H-M_alt 'P -1'
_atom_sites_solution_hydrogens geom
_audit_creation_date 2025-07-01
_audit_creation_method
;
Olex2 1.5-alpha
(compiled 2025.05.31 svn.r86d253d1 for OlexSys, GUI svn.r7254)
;
_audit_update_record
;
2025-07-03 deposited with the CCDC.	2025-12-22 downloaded from the CCDC.
;
_cell_angle_alpha 102.88(3)
_cell_angle_beta 92.89(3)
_cell_angle_gamma 118.32(3)
_cell_formula_units_Z 2
_cell_length_a 10.174(2)
_cell_length_b 10.412(2)
_cell_length_c 12.597(3)
_cell_measurement_reflns_used 53663
_cell_measurement_temperature 100
_cell_measurement_theta_max 72.66
_cell_measurement_theta_min 3.66
_cell_volume 1126.0(6)
_computing_cell_refinement
;
X-Area Recipe 2.0.2 (STOE, 2024)
;
_computing_data_collection
;
X-Area Pilatus3_SV 1.31.194.0 (STOE, 2023)
;
_computing_data_reduction
;
X-Area Integrate 2.5.18.0 (STOE, 2024)
X-Area LANA 2.8.4 (STOE, 2024)
;
_computing_molecular_graphics 'Olex2 1.5-alpha (Dolomanov et al., 2009)'
_computing_publication_material 'Olex2 1.5-alpha (Dolomanov et al., 2009)'
_computing_structure_refinement 'SHELXL 2018/3 (Sheldrick, 2015)'
_diffrn_ambient_temperature 100
_diffrn_detector 'EIGER2 500K'
_diffrn_detector_area_resol_mean 13.33
_diffrn_measured_fraction_theta_full 0.953
_diffrn_measured_fraction_theta_max 0.939
_diffrn_measurement_details
;
 10963 frames, detector distance = 40 mm
;
_diffrn_measurement_device 'Eulerian 4-circle diffractometer'
_diffrn_measurement_device_type 'STOE STADIVARI'
_diffrn_measurement_method 'rotation method, \w scans'
_diffrn_radiation_collimation '1.2 mm, 0.6 diameter'
_diffrn_radiation_monochromator 'Graded multilayer mirror'
_diffrn_radiation_probe x-ray
_diffrn_radiation_type 'Cu K\a'
_diffrn_radiation_wavelength 1.54178
_diffrn_reflns_av_R_equivalents 0.0122
_diffrn_reflns_av_unetI/netI 0.0080
_diffrn_reflns_Laue_measured_fraction_full 0.953
_diffrn_reflns_Laue_measured_fraction_max 0.939
_diffrn_reflns_limit_h_max 10
_diffrn_reflns_limit_h_min -12
_diffrn_reflns_limit_k_max 10
_diffrn_reflns_limit_k_min -12
_diffrn_reflns_limit_l_max 15
_diffrn_reflns_limit_l_min -9
_diffrn_reflns_number 21447
_diffrn_reflns_point_group_measured_fraction_full 0.953
_diffrn_reflns_point_group_measured_fraction_max 0.939
_diffrn_reflns_theta_full 67.679
_diffrn_reflns_theta_max 71.478
_diffrn_reflns_theta_min 3.660
_diffrn_source 'Primux 100 micro'
_diffrn_source_current 1.00
_diffrn_source_power 0.050
_diffrn_source_voltage 50
_exptl_absorpt_coefficient_mu 10.943
_exptl_absorpt_correction_T_max 0.1861
_exptl_absorpt_correction_T_min 0.1233
_exptl_absorpt_correction_type multi-scan
_exptl_absorpt_process_details
;
STOE LANA, absorption correction by scaling of reflection intensities.
J. Koziskova, F. Hahn, J. Richter, J. Kozisek, "Comparison of different
absorption corrections on the model structure of tetrakis(\m~2~-acetato)-
diaqua-di-copper(II)", Acta Chimica Slovaca, vol. 9, no. 2, 2016, pp. 136 - 140.
Afterwards a spherical absorption correction was performed within STOE LANA.
;
_exptl_crystal_colour green
_exptl_crystal_colour_primary green
_exptl_crystal_density_diffrn 1.789
_exptl_crystal_density_method 'not measured'
_exptl_crystal_description block
_exptl_crystal_F_000 596
_exptl_crystal_size_max 0.12
_exptl_crystal_size_mid 0.083
_exptl_crystal_size_min 0.05
_refine_diff_density_max 0.439
_refine_diff_density_min -1.134
_refine_diff_density_rms 0.087
_refine_ls_extinction_method none
_refine_ls_goodness_of_fit_ref 1.097
_refine_ls_hydrogen_treatment constr
_refine_ls_matrix_type full
_refine_ls_number_parameters 293
_refine_ls_number_reflns 4128
_refine_ls_number_restraints 0
_refine_ls_restrained_S_all 1.097
_refine_ls_R_factor_all 0.0171
_refine_ls_R_factor_gt 0.0167
_refine_ls_shift/su_max 0.001
_refine_ls_shift/su_mean 0.000
_refine_ls_structure_factor_coef Fsqd
_refine_ls_weighting_details 'w=1/[\s^2^(Fo^2^)+(0.0247P)^2^+1.4994P] where P=(Fo^2^+2Fc^2^)/3'
_refine_ls_weighting_scheme calc
_refine_ls_wR_factor_gt 0.0412
_refine_ls_wR_factor_ref 0.0414
_reflns_Friedel_coverage 0.000
_reflns_number_gt 4057
_reflns_number_total 4128
_reflns_threshold_expression 'I > 2\s(I)'
_cod_data_source_file d5dt01649e2.cif
_cod_data_source_block alro183
_cod_original_cell_volume 1126.1(5)
_cod_database_code 7720429
_shelx_space_group_comment
;
The symmetry employed for this shelxl refinement is uniquely defined
by the following loop, which should always be used as a source of
symmetry information in preference to the above space-group names.
They are only intended as comments.
;
_shelx_estimated_absorpt_t_max 0.611
_shelx_estimated_absorpt_t_min 0.353

loop_
_space_group_symop_operation_xyz
'x, y, z'
'-x, -y, -z'

loop_
_atom_site_label
_atom_site_type_symbol
_atom_site_fract_x
_atom_site_fract_y
_atom_site_fract_z
_atom_site_U_iso_or_equiv
_atom_site_adp_type
_atom_site_occupancy
_atom_site_site_symmetry_order
_atom_site_calc_flag
_atom_site_refinement_flags_posn
_atom_site_refinement_flags_adp
_atom_site_refinement_flags_occupancy
_atom_site_disorder_assembly
_atom_site_disorder_group
Os1 Os 0.37966(2) 0.48144(2) 0.18167(2) 0.01133(4) Uani 1 1 d . . . . .
O1 O 1.0360(2) 1.0853(2) 0.34843(15) 0.0196(4) Uani 1 1 d . . . . .
N1 N 0.5957(2) 0.6433(2) 0.38672(17) 0.0131(4) Uani 1 1 d . . . . .
C1 C 0.2395(3) 0.2346(3) 0.1197(2) 0.0154(5) Uani 1 1 d . . . . .
O2 O 0.53063(19) 0.71008(19) 0.18840(14) 0.0153(3) Uani 1 1 d . . . . .
N2 N 0.4430(2) 0.5722(2) 0.35471(17) 0.0141(4) Uani 1 1 d . . . . .
C2 C 0.1569(3) 0.2940(3) 0.1806(2) 0.0164(5) Uani 1 1 d . . . . .
H2 H 0.132077 0.269372 0.251893 0.020 Uiso 1 1 calc R U . . .
O3 O 0.59103(19) 0.50317(19) 0.21565(14) 0.0138(3) Uani 1 1 d . . . . .
C3 C 0.1374(3) 0.4123(3) 0.1554(2) 0.0179(5) Uani 1 1 d . . . . .
H3 H 0.100564 0.467611 0.210006 0.021 Uiso 1 1 calc R U . . .
C4 C 0.2051(3) 0.4768(3) 0.0705(2) 0.0182(5) Uani 1 1 d . . . . .
C5 C 0.2844(3) 0.4144(3) 0.0055(2) 0.0165(5) Uani 1 1 d . . . . .
H5 H 0.348420 0.470901 -0.043996 0.020 Uiso 1 1 calc R U . . .
C6 C 0.3018(3) 0.2964(3) 0.03037(19) 0.0157(5) Uani 1 1 d . . . . .
H6 H 0.377985 0.272767 -0.002442 0.019 Uiso 1 1 calc R U . . .
C7 C 0.2595(3) 0.1112(3) 0.1498(2) 0.0198(5) Uani 1 1 d . . . . .
H7 H 0.260449 0.125431 0.231020 0.024 Uiso 1 1 calc R U . . .
C8 C 0.4079(3) 0.1174(3) 0.1264(3) 0.0274(6) Uani 1 1 d . . . . .
H8A H 0.404486 0.090625 0.046254 0.041 Uiso 1 1 calc R U . . .
H8B H 0.421555 0.045125 0.157320 0.041 Uiso 1 1 calc R U . . .
H8C H 0.493046 0.220293 0.160721 0.041 Uiso 1 1 calc R U . . .
C9 C 0.1219(3) -0.0442(3) 0.0886(2) 0.0256(6) Uani 1 1 d . . . . .
H9A H 0.028418 -0.045301 0.105524 0.038 Uiso 1 1 calc R U . . .
H9B H 0.129509 -0.124020 0.112671 0.038 Uiso 1 1 calc R U . . .
H9C H 0.119869 -0.062344 0.008646 0.038 Uiso 1 1 calc R U . . .
C10 C 0.2060(3) 0.6153(3) 0.0530(3) 0.0269(6) Uani 1 1 d . . . . .
H10A H 0.310447 0.693450 0.054994 0.040 Uiso 1 1 calc R U . . .
H10B H 0.163837 0.654521 0.111643 0.040 Uiso 1 1 calc R U . . .
H10C H 0.144175 0.588176 -0.019175 0.040 Uiso 1 1 calc R U . . .
C11 C 0.3860(3) 0.5885(3) 0.4465(2) 0.0151(5) Uani 1 1 d . . . . .
H11 H 0.281056 0.548605 0.449200 0.018 Uiso 1 1 calc R U . . .
C12 C 0.5038(3) 0.6730(3) 0.5382(2) 0.0167(5) Uani 1 1 d . . . . .
H12 H 0.494741 0.701502 0.613351 0.020 Uiso 1 1 calc R U . . .
C13 C 0.6368(3) 0.7069(3) 0.4969(2) 0.0147(5) Uani 1 1 d . . . . .
H13 H 0.737251 0.763979 0.538403 0.018 Uiso 1 1 calc R U . . .
C14 C 0.6661(3) 0.7623(3) 0.24292(19) 0.0138(5) Uani 1 1 d . . . . .
C15 C 0.6777(3) 0.6441(3) 0.28963(19) 0.0130(5) Uani 1 1 d . . . . .
C16 C 0.8373(3) 0.6824(3) 0.32854(19) 0.0143(5) Uani 1 1 d . . . . .
C17 C 0.8646(3) 0.5699(3) 0.3480(2) 0.0181(5) Uani 1 1 d . . . . .
H17 H 0.782199 0.470874 0.340250 0.022 Uiso 1 1 calc R U . . .
C18 C 1.0127(3) 0.6031(3) 0.3786(2) 0.0203(5) Uani 1 1 d . . . . .
H18 H 1.031855 0.526861 0.392432 0.024 Uiso 1 1 calc R U . . .
C19 C 1.1333(3) 0.7483(3) 0.3892(2) 0.0214(5) Uani 1 1 d . . . . .
H19 H 1.234706 0.770080 0.408238 0.026 Uiso 1 1 calc R U . . .
C20 C 1.1057(3) 0.8610(3) 0.3720(2) 0.0193(5) Uani 1 1 d . . . . .
H20 H 1.188323 0.960261 0.380788 0.023 Uiso 1 1 calc R U . . .
C21 C 0.9570(3) 0.8294(3) 0.3417(2) 0.0157(5) Uani 1 1 d . . . . .
C22 C 0.9293(3) 0.9516(3) 0.3199(2) 0.0159(5) Uani 1 1 d . . . . .
C23 C 0.7825(3) 0.9082(3) 0.2622(2) 0.0146(5) Uani 1 1 d . . . . .
C24 C 0.7563(3) 1.0247(3) 0.2270(2) 0.0178(5) Uani 1 1 d . . . . .
H24A H 0.672619 0.972477 0.162205 0.021 Uiso 1 1 calc R U . . .
H24B H 0.849039 1.095189 0.203796 0.021 Uiso 1 1 calc R U . . .
C25 C 0.7165(3) 1.1170(3) 0.3196(2) 0.0227(6) Uani 1 1 d . . . . .
H25A H 0.804644 1.177420 0.381297 0.027 Uiso 1 1 calc R U . . .
H25B H 0.697532 1.188868 0.290875 0.027 Uiso 1 1 calc R U . . .
C26 C 0.5774(3) 1.0179(3) 0.3641(2) 0.0269(6) Uani 1 1 d . . . . .
H26A H 0.490900 0.953763 0.302886 0.040 Uiso 1 1 calc R U . . .
H26B H 0.553132 1.082971 0.418625 0.040 Uiso 1 1 calc R U . . .
H26C H 0.599079 0.953415 0.399427 0.040 Uiso 1 1 calc R U . . .

loop_
_atom_site_aniso_label
_atom_site_aniso_U_11
_atom_site_aniso_U_22
_atom_site_aniso_U_33
_atom_site_aniso_U_23
_atom_site_aniso_U_13
_atom_site_aniso_U_12
Os1 0.00873(6) 0.01128(6) 0.01026(6) 0.00172(4) -0.00099(4) 0.00293(4)
O1 0.0153(9) 0.0148(8) 0.0201(9) 0.0043(7) -0.0019(7) 0.0016(7)
N1 0.0094(9) 0.0135(9) 0.0136(9) 0.0026(8) 0.0001(8) 0.0042(8)
C1 0.0143(11) 0.0105(11) 0.0133(11) -0.0002(9) -0.0039(10) 0.0022(9)
O2 0.0130(8) 0.0144(8) 0.0155(8) 0.0045(7) -0.0016(7) 0.0047(7)
N2 0.0102(9) 0.0141(9) 0.0157(10) 0.0026(8) -0.0003(8) 0.0051(8)
C2 0.0103(11) 0.0157(11) 0.0154(11) 0.0034(10) -0.0003(10) 0.0011(10)
O3 0.0111(8) 0.0124(8) 0.0135(8) 0.0004(7) -0.0006(7) 0.0040(7)
C3 0.0094(11) 0.0194(12) 0.0203(12) 0.0025(11) -0.0011(10) 0.0053(10)
C4 0.0126(11) 0.0181(12) 0.0192(12) 0.0032(10) -0.0066(10) 0.0057(10)
C5 0.0132(12) 0.0175(12) 0.0112(11) 0.0025(10) -0.0047(10) 0.0031(10)
C6 0.0133(11) 0.0140(11) 0.0113(11) -0.0020(9) -0.0026(9) 0.0032(9)
C7 0.0221(13) 0.0145(12) 0.0182(12) 0.0027(10) -0.0034(11) 0.0070(11)
C8 0.0260(15) 0.0241(14) 0.0314(15) 0.0041(12) -0.0043(12) 0.0146(12)
C9 0.0274(15) 0.0147(12) 0.0280(14) 0.0046(11) -0.0025(12) 0.0066(11)
C10 0.0235(14) 0.0245(14) 0.0343(15) 0.0120(13) -0.0014(12) 0.0122(12)
C11 0.0156(12) 0.0167(12) 0.0149(11) 0.0043(10) 0.0032(10) 0.0095(10)
C12 0.0189(12) 0.0170(12) 0.0140(11) 0.0021(10) 0.0010(10) 0.0100(10)
C13 0.0164(12) 0.0127(11) 0.0125(11) 0.0013(9) -0.0023(10) 0.0067(10)
C14 0.0139(11) 0.0159(11) 0.0106(10) 0.0029(9) 0.0011(9) 0.0071(10)
C15 0.0127(11) 0.0123(11) 0.0107(10) 0.0022(9) 0.0010(9) 0.0043(9)
C16 0.0129(11) 0.0177(12) 0.0113(10) 0.0026(10) 0.0016(9) 0.0075(10)
C17 0.0165(12) 0.0169(12) 0.0184(12) 0.0029(10) 0.0017(10) 0.0074(10)
C18 0.0198(13) 0.0228(13) 0.0218(13) 0.0057(11) 0.0025(11) 0.0137(11)
C19 0.0135(12) 0.0268(14) 0.0213(13) 0.0031(11) -0.0004(10) 0.0100(11)
C20 0.0124(12) 0.0213(13) 0.0187(12) 0.0044(11) 0.0001(10) 0.0049(10)
C21 0.0132(11) 0.0179(12) 0.0128(11) 0.0028(10) 0.0007(9) 0.0060(10)
C22 0.0144(12) 0.0173(12) 0.0127(11) 0.0036(10) 0.0026(10) 0.0055(10)
C23 0.0135(11) 0.0144(11) 0.0132(11) 0.0030(10) 0.0008(10) 0.0054(10)
C24 0.0153(12) 0.0147(11) 0.0188(12) 0.0058(10) -0.0021(10) 0.0041(10)
C25 0.0255(14) 0.0158(12) 0.0238(13) 0.0022(11) -0.0029(12) 0.0101(11)
C26 0.0315(15) 0.0257(14) 0.0284(14) 0.0058(12) 0.0063(13) 0.0188(13)

loop_
_atom_type_symbol
_atom_type_description
_atom_type_scat_dispersion_real
_atom_type_scat_dispersion_imag
_atom_type_scat_source
C C 0.0181 0.0091 'International Tables Vol C Tables 4.2.6.8 and 6.1.1.4'
H H 0.0000 0.0000 'International Tables Vol C Tables 4.2.6.8 and 6.1.1.4'
N N 0.0311 0.0180 'International Tables Vol C Tables 4.2.6.8 and 6.1.1.4'
O O 0.0492 0.0322 'International Tables Vol C Tables 4.2.6.8 and 6.1.1.4'
Os Os -4.9801 6.2216 'International Tables Vol C Tables 4.2.6.8 and 6.1.1.4'

loop_
_geom_angle_atom_site_label_1
_geom_angle_atom_site_label_2
_geom_angle_atom_site_label_3
_geom_angle
_geom_angle_site_symmetry_1
_geom_angle_site_symmetry_3
_geom_angle_publ_flag
C1 Os1 C3 69.31(10) . . ?
C1 Os1 C5 69.63(10) . . ?
O2 Os1 C1 161.11(9) . . ?
O2 Os1 C2 152.92(9) . . ?
O2 Os1 C3 115.44(9) . . ?
O2 Os1 C4 90.77(9) . . ?
O2 Os1 C5 94.57(9) . . ?
O2 Os1 C6 122.49(9) . . ?
N2 Os1 C1 116.24(9) . . ?
N2 Os1 O2 81.43(8) . . ?
N2 Os1 C2 96.54(10) . . ?
N2 Os1 C3 102.06(10) . . ?
N2 Os1 C4 128.81(9) . . ?
N2 Os1 C5 166.93(9) . . ?
N2 Os1 C6 152.38(9) . . ?
C2 Os1 C1 38.12(10) . . ?
C2 Os1 C3 38.27(10) . . ?
C2 Os1 C4 69.35(10) . . ?
C2 Os1 C5 81.33(10) . . ?
C2 Os1 C6 68.65(10) . . ?
O3 Os1 C1 100.31(9) . . ?
O3 Os1 O2 76.60(7) . . ?
O3 Os1 N2 76.00(8) . . ?
O3 Os1 C2 129.38(9) . . ?
O3 Os1 C3 167.61(8) . . ?
O3 Os1 C4 150.68(9) . . ?
O3 Os1 C5 115.34(9) . . ?
O3 Os1 C6 95.12(9) . . ?
C4 Os1 C1 83.10(10) . . ?
C4 Os1 C3 37.91(10) . . ?
C4 Os1 C5 38.43(10) . . ?
C5 Os1 C3 68.32(10) . . ?
C6 Os1 C1 38.72(10) . . ?
C6 Os1 C3 80.98(10) . . ?
C6 Os1 C4 69.28(10) . . ?
C6 Os1 C5 37.91(9) . . ?
N2 N1 C15 112.65(19) . . ?
C13 N1 N2 111.2(2) . . ?
C13 N1 C15 135.9(2) . . ?
C2 C1 Os1 70.69(14) . . ?
C2 C1 C6 117.7(2) . . ?
C2 C1 C7 119.8(2) . . ?
C6 C1 Os1 70.40(14) . . ?
C6 C1 C7 122.5(2) . . ?
C7 C1 Os1 129.99(17) . . ?
C14 O2 Os1 113.22(15) . . ?
N1 N2 Os1 111.17(15) . . ?
C11 N2 Os1 142.21(17) . . ?
C11 N2 N1 106.6(2) . . ?
Os1 C2 H2 118.7 . . ?
C1 C2 Os1 71.20(14) . . ?
C1 C2 H2 118.7 . . ?
C1 C2 C3 121.3(2) . . ?
C3 C2 Os1 71.68(14) . . ?
C3 C2 H2 118.7 . . ?
C15 O3 Os1 104.93(14) . . ?
Os1 C3 H3 118.8 . . ?
C2 C3 Os1 70.04(14) . . ?
C2 C3 H3 118.8 . . ?
C4 C3 Os1 70.39(14) . . ?
C4 C3 C2 120.4(2) . . ?
C4 C3 H3 118.8 . . ?
C3 C4 Os1 71.70(14) . . ?
C3 C4 C5 118.9(2) . . ?
C3 C4 C10 121.7(2) . . ?
C5 C4 Os1 71.18(14) . . ?
C5 C4 C10 119.3(2) . . ?
C10 C4 Os1 124.72(18) . . ?
Os1 C5 H5 119.1 . . ?
C4 C5 Os1 70.39(14) . . ?
C4 C5 H5 119.1 . . ?
C6 C5 Os1 70.48(14) . . ?
C6 C5 C4 120.1(2) . . ?
C6 C5 H5 119.1 . . ?
Os1 C6 H6 118.5 . . ?
C1 C6 Os1 70.88(13) . . ?
C1 C6 H6 118.5 . . ?
C5 C6 Os1 71.61(14) . . ?
C5 C6 C1 121.4(2) . . ?
C5 C6 H6 118.5 . . ?
C1 C7 H7 107.8 . . ?
C1 C7 C8 113.2(2) . . ?
C1 C7 C9 109.0(2) . . ?
C8 C7 H7 107.8 . . ?
C8 C7 C9 111.2(2) . . ?
C9 C7 H7 107.8 . . ?
C7 C8 H8A 109.5 . . ?
C7 C8 H8B 109.5 . . ?
C7 C8 H8C 109.5 . . ?
H8A C8 H8B 109.5 . . ?
H8A C8 H8C 109.5 . . ?
H8B C8 H8C 109.5 . . ?
C7 C9 H9A 109.5 . . ?
C7 C9 H9B 109.5 . . ?
C7 C9 H9C 109.5 . . ?
H9A C9 H9B 109.5 . . ?
H9A C9 H9C 109.5 . . ?
H9B C9 H9C 109.5 . . ?
C4 C10 H10A 109.5 . . ?
C4 C10 H10B 109.5 . . ?
C4 C10 H10C 109.5 . . ?
H10A C10 H10B 109.5 . . ?
H10A C10 H10C 109.5 . . ?
H10B C10 H10C 109.5 . . ?
N2 C11 H11 125.1 . . ?
N2 C11 C12 109.7(2) . . ?
C12 C11 H11 125.1 . . ?
C11 C12 H12 127.1 . . ?
C13 C12 C11 105.9(2) . . ?
C13 C12 H12 127.1 . . ?
N1 C13 C12 106.6(2) . . ?
N1 C13 H13 126.7 . . ?
C12 C13 H13 126.7 . . ?
O2 C14 C15 112.0(2) . . ?
O2 C14 C23 124.5(2) . . ?
C23 C14 C15 123.4(2) . . ?
N1 C15 C14 102.44(18) . . ?
O3 C15 N1 105.71(19) . . ?
O3 C15 C14 109.23(19) . . ?
O3 C15 C16 114.0(2) . . ?
C16 C15 N1 110.12(19) . . ?
C16 C15 C14 114.4(2) . . ?
C17 C16 C15 119.6(2) . . ?
C17 C16 C21 120.8(2) . . ?
C21 C16 C15 119.5(2) . . ?
C16 C17 H17 120.1 . . ?
C18 C17 C16 119.7(2) . . ?
C18 C17 H17 120.1 . . ?
C17 C18 H18 120.0 . . ?
C17 C18 C19 119.9(2) . . ?
C19 C18 H18 120.0 . . ?
C18 C19 H19 119.9 . . ?
C20 C19 C18 120.2(2) . . ?
C20 C19 H19 119.9 . . ?
C19 C20 H20 119.8 . . ?
C19 C20 C21 120.4(2) . . ?
C21 C20 H20 119.8 . . ?
C16 C21 C20 118.8(2) . . ?
C16 C21 C22 121.4(2) . . ?
C20 C21 C22 119.7(2) . . ?
O1 C22 C21 118.7(2) . . ?
O1 C22 C23 122.6(2) . . ?
C23 C22 C21 118.6(2) . . ?
C14 C23 C22 119.6(2) . . ?
C14 C23 C24 120.4(2) . . ?
C22 C23 C24 120.0(2) . . ?
C23 C24 H24A 109.0 . . ?
C23 C24 H24B 109.0 . . ?
C23 C24 C25 112.7(2) . . ?
H24A C24 H24B 107.8 . . ?
C25 C24 H24A 109.0 . . ?
C25 C24 H24B 109.0 . . ?
C24 C25 H25A 108.9 . . ?
C24 C25 H25B 108.9 . . ?
H25A C25 H25B 107.7 . . ?
C26 C25 C24 113.2(2) . . ?
C26 C25 H25A 108.9 . . ?
C26 C25 H25B 108.9 . . ?
C25 C26 H26A 109.5 . . ?
C25 C26 H26B 109.5 . . ?
C25 C26 H26C 109.5 . . ?
H26A C26 H26B 109.5 . . ?
H26A C26 H26C 109.5 . . ?
H26B C26 H26C 109.5 . . ?

loop_
_geom_bond_atom_site_label_1
_geom_bond_atom_site_label_2
_geom_bond_distance
_geom_bond_site_symmetry_2
_geom_bond_publ_flag
Os1 C1 2.183(3) . ?
Os1 O2 2.1123(19) . ?
Os1 N2 2.103(2) . ?
Os1 C2 2.176(3) . ?
Os1 O3 2.0643(17) . ?
Os1 C3 2.198(2) . ?
Os1 C4 2.181(2) . ?
Os1 C5 2.191(2) . ?
Os1 C6 2.176(3) . ?
O1 C22 1.245(3) . ?
N1 N2 1.355(3) . ?
N1 C13 1.345(3) . ?
N1 C15 1.514(3) . ?
C1 C2 1.423(4) . ?
C1 C6 1.445(4) . ?
C1 C7 1.514(3) . ?
O2 C14 1.301(3) . ?
N2 C11 1.333(3) . ?
C2 H2 1.0000 . ?
C2 C3 1.434(4) . ?
O3 C15 1.371(3) . ?
C3 H3 1.0000 . ?
C3 C4 1.422(4) . ?
C4 C5 1.439(4) . ?
C4 C10 1.503(4) . ?
C5 H5 1.0000 . ?
C5 C6 1.419(4) . ?
C6 H6 1.0000 . ?
C7 H7 1.0000 . ?
C7 C8 1.527(4) . ?
C7 C9 1.536(4) . ?
C8 H8A 0.9800 . ?
C8 H8B 0.9800 . ?
C8 H8C 0.9800 . ?
C9 H9A 0.9800 . ?
C9 H9B 0.9800 . ?
C9 H9C 0.9800 . ?
C10 H10A 0.9800 . ?
C10 H10B 0.9800 . ?
C10 H10C 0.9800 . ?
C11 H11 0.9500 . ?
C11 C12 1.397(4) . ?
C12 H12 0.9500 . ?
C12 C13 1.387(4) . ?
C13 H13 0.9500 . ?
C14 C15 1.526(3) . ?
C14 C23 1.367(4) . ?
C15 C16 1.501(3) . ?
C16 C17 1.392(4) . ?
C16 C21 1.396(4) . ?
C17 H17 0.9500 . ?
C17 C18 1.388(4) . ?
C18 H18 0.9500 . ?
C18 C19 1.394(4) . ?
C19 H19 0.9500 . ?
C19 C20 1.387(4) . ?
C20 H20 0.9500 . ?
C20 C21 1.399(4) . ?
C21 C22 1.504(4) . ?
C22 C23 1.437(3) . ?
C23 C24 1.508(3) . ?
C24 H24A 0.9900 . ?
C24 H24B 0.9900 . ?
C24 C25 1.538(4) . ?
C25 H25A 0.9900 . ?
C25 H25B 0.9900 . ?
C25 C26 1.528(4) . ?
C26 H26A 0.9800 . ?
C26 H26B 0.9800 . ?
C26 H26C 0.9800 . ?

loop_
_geom_torsion_atom_site_label_1
_geom_torsion_atom_site_label_2
_geom_torsion_atom_site_label_3
_geom_torsion_atom_site_label_4
_geom_torsion
_geom_torsion_site_symmetry_1
_geom_torsion_site_symmetry_2
_geom_torsion_site_symmetry_3
_geom_torsion_site_symmetry_4
_geom_torsion_publ_flag
Os1 C1 C2 C3 53.4(2) . . . . ?
Os1 C1 C6 C5 -52.9(2) . . . . ?
Os1 C1 C7 C8 -60.2(3) . . . . ?
Os1 C1 C7 C9 175.5(2) . . . . ?
Os1 O2 C14 C15 -1.3(2) . . . . ?
Os1 O2 C14 C23 -177.69(19) . . . . ?
Os1 N2 C11 C12 -176.9(2) . . . . ?
Os1 C2 C3 C4 51.2(2) . . . . ?
Os1 O3 C15 N1 57.35(18) . . . . ?
Os1 O3 C15 C14 -52.2(2) . . . . ?
Os1 O3 C15 C16 178.42(16) . . . . ?
Os1 C3 C4 C5 55.2(2) . . . . ?
Os1 C3 C4 C10 -120.1(2) . . . . ?
Os1 C4 C5 C6 51.9(2) . . . . ?
Os1 C5 C6 C1 52.6(2) . . . . ?
O1 C22 C23 C14 -173.6(2) . . . . ?
O1 C22 C23 C24 4.1(4) . . . . ?
N1 N2 C11 C12 0.9(3) . . . . ?
N1 C15 C16 C17 80.4(3) . . . . ?
N1 C15 C16 C21 -101.4(2) . . . . ?
C1 C2 C3 Os1 -53.2(2) . . . . ?
C1 C2 C3 C4 -2.0(4) . . . . ?
O2 C14 C15 N1 -75.2(2) . . . . ?
O2 C14 C15 O3 36.6(3) . . . . ?
O2 C14 C15 C16 165.7(2) . . . . ?
O2 C14 C23 C22 -177.6(2) . . . . ?
O2 C14 C23 C24 4.6(4) . . . . ?
N2 N1 C13 C12 1.0(3) . . . . ?
N2 N1 C15 O3 -40.3(2) . . . . ?
N2 N1 C15 C14 74.1(2) . . . . ?
N2 N1 C15 C16 -163.8(2) . . . . ?
N2 C11 C12 C13 -0.3(3) . . . . ?
C2 C1 C6 Os1 54.33(19) . . . . ?
C2 C1 C6 C5 1.4(3) . . . . ?
C2 C1 C7 C8 -149.2(2) . . . . ?
C2 C1 C7 C9 86.5(3) . . . . ?
C2 C3 C4 Os1 -51.0(2) . . . . ?
C2 C3 C4 C5 4.2(4) . . . . ?
C2 C3 C4 C10 -171.1(2) . . . . ?
O3 C15 C16 C17 -38.1(3) . . . . ?
O3 C15 C16 C21 140.0(2) . . . . ?
C3 C4 C5 Os1 -55.4(2) . . . . ?
C3 C4 C5 C6 -3.5(3) . . . . ?
C4 C5 C6 Os1 -51.9(2) . . . . ?
C4 C5 C6 C1 0.7(4) . . . . ?
C6 C1 C2 Os1 -54.19(19) . . . . ?
C6 C1 C2 C3 -0.8(3) . . . . ?
C6 C1 C7 C8 30.7(3) . . . . ?
C6 C1 C7 C9 -93.5(3) . . . . ?
C7 C1 C2 Os1 125.7(2) . . . . ?
C7 C1 C2 C3 179.2(2) . . . . ?
C7 C1 C6 Os1 -125.6(2) . . . . ?
C7 C1 C6 C5 -178.5(2) . . . . ?
C10 C4 C5 Os1 119.9(2) . . . . ?
C10 C4 C5 C6 171.8(2) . . . . ?
C11 C12 C13 N1 -0.4(3) . . . . ?
C13 N1 N2 Os1 177.36(15) . . . . ?
C13 N1 N2 C11 -1.2(3) . . . . ?
C13 N1 C15 O3 146.8(3) . . . . ?
C13 N1 C15 C14 -98.8(3) . . . . ?
C13 N1 C15 C16 23.3(4) . . . . ?
C14 C15 C16 C17 -164.8(2) . . . . ?
C14 C15 C16 C21 13.3(3) . . . . ?
C14 C23 C24 C25 93.1(3) . . . . ?
C15 N1 N2 Os1 2.7(2) . . . . ?
C15 N1 N2 C11 -175.84(19) . . . . ?
C15 N1 C13 C12 173.9(2) . . . . ?
C15 C14 C23 C22 6.4(4) . . . . ?
C15 C14 C23 C24 -171.4(2) . . . . ?
C15 C16 C17 C18 176.8(2) . . . . ?
C15 C16 C21 C20 -176.4(2) . . . . ?
C15 C16 C21 C22 1.3(3) . . . . ?
C16 C17 C18 C19 -0.4(4) . . . . ?
C16 C21 C22 O1 169.4(2) . . . . ?
C16 C21 C22 C23 -13.5(3) . . . . ?
C17 C16 C21 C20 1.7(4) . . . . ?
C17 C16 C21 C22 179.4(2) . . . . ?
C17 C18 C19 C20 1.7(4) . . . . ?
C18 C19 C20 C21 -1.3(4) . . . . ?
C19 C20 C21 C16 -0.4(4) . . . . ?
C19 C20 C21 C22 -178.1(2) . . . . ?
C20 C21 C22 O1 -12.9(4) . . . . ?
C20 C21 C22 C23 164.1(2) . . . . ?
C21 C16 C17 C18 -1.3(4) . . . . ?
C21 C22 C23 C14 9.5(3) . . . . ?
C21 C22 C23 C24 -172.7(2) . . . . ?
C22 C23 C24 C25 -84.6(3) . . . . ?
C23 C14 C15 N1 101.3(3) . . . . ?
C23 C14 C15 O3 -147.0(2) . . . . ?
C23 C14 C15 C16 -17.9(3) . . . . ?
C23 C24 C25 C26 -56.9(3) . . . . ?
